data_1576177
loop_
_publ_author_name
'Mao, Xiaofeng'
'Zhang, Jie'
'Xie, Zuowei'

_publ_section_title
;
 Regioselective C(sp<sup>3</sup>)-H borylation <i>via</i> a diarylboryl
 anion surrogate in sp<sup>2</sup>-sp<sup>3</sup> diboranes(5).
;
_journal_issue 47
_journal_name_full 'Chemical science'
_journal_page_first 22314
_journal_page_last 22321
_journal_paper_doi 10.1039/d5sc07180a
_journal_volume 16
_journal_year 2025
_chemical_formula_moiety 'C35 H34 B2 K, 0.5(C4 H10 O)'
_chemical_formula_sum 'C37 H39 B2 K O0.5'
_chemical_formula_weight 552.40
_space_group_crystal_system triclinic
_space_group_IT_number 2
_space_group_name_Hall '-P 1'
_space_group_name_H-M_alt 'P -1'
_atom_sites_solution_hydrogens geom
_atom_sites_solution_primary dual
_audit_creation_date 2022-12-16
_audit_creation_method
;
Olex2 1.5
(compiled 2022.04.07 svn.rca3783a0 for OlexSys, GUI svn.r6498)
;
_audit_update_record
;
2025-07-26 deposited with the CCDC.	2025-11-04 downloaded from the CCDC.
;
_cell_angle_alpha 92.7200(10)
_cell_angle_beta 109.5620(10)
_cell_angle_gamma 93.8790(10)
_cell_formula_units_Z 4
_cell_length_a 12.8532(5)
_cell_length_b 14.2497(5)
_cell_length_c 18.1037(7)
_cell_measurement_reflns_used 9654
_cell_measurement_temperature 100.0(2)
_cell_measurement_theta_max 56.97
_cell_measurement_theta_min 2.71
_cell_volume 3108.5(2)
_computing_cell_refinement 'SAINT V8.40B (?, 2016)'
_computing_data_collection 'Apex3 (Bruker 2018)'
_computing_data_reduction 'SAINT V8.40B (?, 2016)'
_computing_molecular_graphics 'Olex2 1.5 (Dolomanov et al., 2009)'
_computing_publication_material 'Olex2 1.5 (Dolomanov et al., 2009)'
_computing_structure_refinement 'XL  (Sheldrick, 2008)'
_computing_structure_solution 'ShelXT 2014'
_diffrn_ambient_temperature 100.0(2)
_diffrn_detector 'Bruker PHOTON III area detector'
_diffrn_detector_area_resol_mean 7.9
_diffrn_detector_type 'CMOS area detector'
_diffrn_measured_fraction_theta_full 0.999
_diffrn_measured_fraction_theta_max 0.997
_diffrn_measurement_device 'three-circle diffractometer'
_diffrn_measurement_device_type 'Bruker D8 VENTURE'
_diffrn_measurement_method '\w and \f scans'
_diffrn_radiation_monochromator 'mirror optics'
_diffrn_radiation_probe x-ray
_diffrn_radiation_type GaK\a
_diffrn_radiation_wavelength 1.34138
_diffrn_reflns_av_R_equivalents 0.0513
_diffrn_reflns_av_unetI/netI 0.0346
_diffrn_reflns_Laue_measured_fraction_full 0.999
_diffrn_reflns_Laue_measured_fraction_max 0.997
_diffrn_reflns_limit_h_max 16
_diffrn_reflns_limit_h_min -16
_diffrn_reflns_limit_k_max 17
_diffrn_reflns_limit_k_min -17
_diffrn_reflns_limit_l_max 22
_diffrn_reflns_limit_l_min -22
_diffrn_reflns_number 72686
_diffrn_reflns_point_group_measured_fraction_full 0.999
_diffrn_reflns_point_group_measured_fraction_max 0.997
_diffrn_reflns_theta_full 53.594
_diffrn_reflns_theta_max 57.060
_diffrn_reflns_theta_min 2.260
_diffrn_source 'microfocus Metaljet'
_diffrn_source_current 2.95
_diffrn_source_power 0.20608700000000002
_diffrn_source_type 'Incoatec Metaljet'
_diffrn_source_voltage 69.86
_diffrn_standards_number 0
_exptl_absorpt_coefficient_mu 1.111
_exptl_absorpt_correction_T_max 0.7512
_exptl_absorpt_correction_T_min 0.6672
_exptl_absorpt_correction_type multi-scan
_exptl_absorpt_process_details
;
SADABS-2016/2 (Bruker,2016/2) was used for absorption correction.
wR2(int) was 0.1036 before and 0.0562 after correction.
The Ratio of minimum to maximum transmission is 0.8882.
The \l/2 correction factor is Not present.
;
_exptl_crystal_colour colourless
_exptl_crystal_colour_primary colourless
_exptl_crystal_density_diffrn 1.180
_exptl_crystal_description block
_exptl_crystal_F_000 1176
_exptl_crystal_size_max 0.24
_exptl_crystal_size_mid 0.18
_exptl_crystal_size_min 0.08
_refine_diff_density_max 0.896
_refine_diff_density_min -0.622
_refine_diff_density_rms 0.053
_refine_ls_extinction_coef 0.00092(19)
_refine_ls_extinction_expression Fc^*^=kFc[1+0.001xFc^2^\l^3^/sin(2\q)]^-1/4^
_refine_ls_extinction_method 'SHELXL-2018/3 (Sheldrick 2018)'
_refine_ls_goodness_of_fit_ref 1.054
_refine_ls_hydrogen_treatment constr
_refine_ls_matrix_type full
_refine_ls_number_parameters 759
_refine_ls_number_reflns 12714
_refine_ls_number_restraints 145
_refine_ls_restrained_S_all 1.059
_refine_ls_R_factor_all 0.0528
_refine_ls_R_factor_gt 0.0434
_refine_ls_shift/su_max 0.000
_refine_ls_shift/su_mean 0.000
_refine_ls_structure_factor_coef Fsqd
_refine_ls_weighting_details 'w=1/[\s^2^(Fo^2^)+(0.0664P)^2^+1.5606P] where P=(Fo^2^+2Fc^2^)/3'
_refine_ls_weighting_scheme calc
_refine_ls_wR_factor_gt 0.1203
_refine_ls_wR_factor_ref 0.1247
_reflns_Friedel_coverage 0.000
_reflns_number_gt 11212
_reflns_number_total 12714
_reflns_threshold_expression 'I > 2\s(I)'
_cod_data_source_file d5sc07180a2.cif
_cod_data_source_block '[2c]K'
_cod_depositor_comments 'Adding full bibliography for 1576174--1576180.cif.'
_cod_original_formula_sum 'C37 H39 B2 K O0.50'
_cod_database_code 1576177
_shelx_shelxl_version_number 2018/3
_shelx_space_group_comment
;
The symmetry employed for this shelxl refinement is uniquely defined
by the following loop, which should always be used as a source of
symmetry information in preference to the above space-group names.
They are only intended as comments.
;
_shelx_estimated_absorpt_t_max 0.916
_shelx_estimated_absorpt_t_min 0.776
_olex2_refinement_description
;
1. Fixed Uiso
 At 1.2 times of:
  All C(H) groups, All C(H,H) groups
 At 1.5 times of:
  All C(H,H,H) groups
2. Restrained distances
 C73A-C72A = C76A-C75A
 1.52 with sigma of 0.02
 O74A-C75A = O74A-C73A
 1.42 with sigma of 0.02
 C73A-C75A
 2.36 with sigma of 0.04
 O74A-C76A
 2.45 with sigma of 0.04
 O74A-C72A
 2.45 with sigma of 0.04
3. Uiso/Uaniso restraints and constraints
O74 \\sim C72 \\sim C73 \\sim C75 \\sim C76 \\sim O74A \\sim C72A \\sim C73A
\\sim C75A \\sim C76A: within 2A with sigma of 0.01 and sigma for terminal
atoms of 0.02 within 2A
C39 \\sim C40: within 2A with sigma of 0.01 and sigma for terminal atoms of
0.02 within 2A
Uanis(C73) = Uanis(C73A)
Uanis(C75) = Uanis(C75A)
Uanis(O74) = Uanis(O74A)
Uanis(C76) = Uanis(C76A)
Uanis(C72) = Uanis(C72A)
4. Others
 Sof(O74A)=Sof(C72A)=Sof(H72D)=Sof(H72E)=Sof(H72F)=Sof(C73A)=Sof(H73C)=
 Sof(H73D)=Sof(C75A)=Sof(H75C)=Sof(H75D)=Sof(C76A)=Sof(H76D)=Sof(H76E)=
 Sof(H76F)=1-FVAR(1)
 Sof(O74)=Sof(C72)=Sof(H72A)=Sof(H72B)=Sof(H72C)=Sof(C73)=Sof(H73A)=Sof(H73B)=
 Sof(C75)=Sof(H75A)=Sof(H75B)=Sof(C76)=Sof(H76A)=Sof(H76B)=Sof(H76C)=FVAR(1)
5.a Ternary CH refined with riding coordinates:
 C5(H5), C10(H10)
5.b Secondary CH2 refined with riding coordinates:
 C73(H73A,H73B), C75(H75A,H75B), C73A(H73C,H73D), C75A(H75C,H75D)
5.c Aromatic/amide H refined with riding coordinates:
 C1(H1), C2(H2), C3(H3), C8(H8), C13(H13), C14(H14), C15(H15), C16(H16),
 C17(H17), C18(H18), C19(H19), C20(H20), C23(H23), C24(H24), C28(H28), C29(H29),
  C30(H30), C31(H31), C32(H32), C36(H36), C38(H38), C39(H39), C40(H40),
 C43(H43), C47(H47), C48(H48), C49(H49), C50(H50), C51(H51), C52(H52), C54(H54),
  C55(H55), C56(H56), C57(H57), C59(H59), C60(H60), C62(H62), C63(H63),
 C68(H68), C69(H69), C70(H70), C71(H71)
5.d Idealised Me refined as rotating group:
 C22(H22A,H22B,H22C), C27(H27A,H27B,H27C), C35(H35A,H35B,H35C), C42(H42A,H42B,
 H42C), C46(H46A,H46B,H46C), C53(H53A,H53B,H53C), C64(H64A,H64B,H64C), C67(H67A,
 H67B,H67C), C72(H72A,H72B,H72C), C76(H76A,H76B,H76C), C72A(H72D,H72E,H72F),
 C76A(H76D,H76E,H76F)
;
_olex2_submission_special_instructions 'No special instructions were received'

loop_
_space_group_symop_operation_xyz
'x, y, z'
'-x, -y, -z'

loop_
_atom_site_label
_atom_site_type_symbol
_atom_site_fract_x
_atom_site_fract_y
_atom_site_fract_z
_atom_site_U_iso_or_equiv
_atom_site_adp_type
_atom_site_occupancy
_atom_site_site_symmetry_order
_atom_site_calc_flag
_atom_site_refinement_flags_posn
_atom_site_refinement_flags_adp
_atom_site_refinement_flags_occupancy
_atom_site_disorder_assembly
_atom_site_disorder_group
K1 K 0.37156(3) 0.41445(2) 0.21978(2) 0.02349(9) Uani 1 1 d . . . . .
K2 K 0.80667(3) 0.95696(2) 0.20134(2) 0.02488(10) Uani 1 1 d . . . . .
C1 C 0.93557(15) 0.86599(13) 0.41594(11) 0.0329(4) Uani 1 1 d . . . . .
H1 H 1.000401 0.905477 0.444991 0.040 Uiso 1 1 calc R U . . .
C2 C 0.93397(15) 0.76860(13) 0.41814(11) 0.0317(4) Uani 1 1 d . . . . .
H2 H 0.998478 0.740885 0.448238 0.038 Uiso 1 1 calc R U . . .
C3 C 0.83831(14) 0.71182(12) 0.37647(10) 0.0257(3) Uani 1 1 d . . . . .
H3 H 0.838933 0.645379 0.378677 0.031 Uiso 1 1 calc R U . . .
C4 C 0.74077(13) 0.74873(11) 0.33122(9) 0.0206(3) Uani 1 1 d . . . . .
C5 C 0.63912(13) 0.68382(10) 0.29486(9) 0.0197(3) Uani 1 1 d . . . . .
H5 H 0.653504 0.618511 0.311149 0.024 Uiso 1 1 calc R U . . .
C7 C 0.52172(13) 0.57429(11) 0.15976(9) 0.0225(3) Uani 1 1 d . . . . .
C8 C 0.10650(13) 0.37509(11) 0.14659(10) 0.0234(3) Uani 1 1 d . . . . .
H8 H 0.134385 0.381882 0.202406 0.028 Uiso 1 1 calc R U . . .
C9 C 0.03288(13) 0.29648(11) 0.10810(9) 0.0214(3) Uani 1 1 d . . . . .
C10 C -0.00792(12) 0.22234(11) 0.14901(9) 0.0198(3) Uani 1 1 d . . . . .
H10 H -0.067766 0.178925 0.110239 0.024 Uiso 1 1 calc R U . . .
C11 C -0.01097(12) 0.34251(11) 0.27822(9) 0.0201(3) Uani 1 1 d . . . . .
C12 C -0.06609(13) 0.42159(11) 0.24635(10) 0.0239(3) Uani 1 1 d . . . . .
C13 C -0.04865(15) 0.50637(12) 0.29302(11) 0.0298(4) Uani 1 1 d . . . . .
H13 H -0.085149 0.559282 0.270618 0.036 Uiso 1 1 calc R U . . .
C14 C 0.02005(15) 0.51525(12) 0.37062(12) 0.0324(4) Uani 1 1 d . . . . .
H14 H 0.030150 0.573324 0.401227 0.039 Uiso 1 1 calc R U . . .
C15 C 0.84100(15) 0.90446(12) 0.37063(10) 0.0293(4) Uani 1 1 d . . . . .
H15 H 0.841222 0.970987 0.368836 0.035 Uiso 1 1 calc R U . . .
C16 C 0.74539(14) 0.84723(11) 0.32758(9) 0.0237(3) Uani 1 1 d . . . . .
H16 H 0.682504 0.875186 0.295329 0.028 Uiso 1 1 calc R U . . .
C17 C 0.40288(16) 0.46312(15) 0.05359(11) 0.0368(4) Uani 1 1 d . . . . .
H17 H 0.339321 0.450824 0.007609 0.044 Uiso 1 1 calc R U . . .
C18 C 0.46706(17) 0.39036(14) 0.08169(12) 0.0392(5) Uani 1 1 d . . . . .
H18 H 0.448374 0.329255 0.055076 0.047 Uiso 1 1 calc R U . . .
C19 C 0.55905(16) 0.40741(13) 0.14915(12) 0.0347(4) Uani 1 1 d . . . . .
H19 H 0.604232 0.358165 0.169584 0.042 Uiso 1 1 calc R U . . .
C20 C 0.58455(14) 0.49827(12) 0.18681(10) 0.0264(3) Uani 1 1 d . . . . .
H20 H 0.647773 0.509074 0.233172 0.032 Uiso 1 1 calc R U . . .
C21 C 0.42806(14) 0.55485(13) 0.09051(10) 0.0286(4) Uani 1 1 d . . . . .
C22 C 0.35555(15) 0.63032(15) 0.05295(10) 0.0353(4) Uani 1 1 d . . . . .
H22A H 0.346626 0.673115 0.093987 0.053 Uiso 1 1 calc R U . . .
H22B H 0.282753 0.601018 0.019496 0.053 Uiso 1 1 calc R U . . .
H22C H 0.390100 0.665941 0.020943 0.053 Uiso 1 1 calc R U . . .
C23 C 0.45140(15) 0.48804(12) 0.40093(10) 0.0271(3) Uani 1 1 d . . . . .
H23 H 0.493416 0.446144 0.436077 0.033 Uiso 1 1 calc R U . . .
C24 C 0.50445(14) 0.55876(11) 0.37212(9) 0.0231(3) Uani 1 1 d . . . . .
H24 H 0.583118 0.563916 0.388751 0.028 Uiso 1 1 calc R U . . .
C25 C 0.44734(13) 0.62275(11) 0.31972(9) 0.0208(3) Uani 1 1 d . . . . .
C26 C 0.32971(13) 0.61191(11) 0.29625(10) 0.0239(3) Uani 1 1 d . . . . .
C27 C 0.25778(14) 0.67668(13) 0.24199(11) 0.0306(4) Uani 1 1 d . . . . .
H27A H 0.280920 0.682796 0.195941 0.046 Uiso 1 1 calc R U . . .
H27B H 0.265336 0.738887 0.269691 0.046 Uiso 1 1 calc R U . . .
H27C H 0.180237 0.650519 0.224993 0.046 Uiso 1 1 calc R U . . .
C28 C 0.27707(14) 0.54070(12) 0.32549(10) 0.0283(4) Uani 1 1 d . . . . .
H28 H 0.198411 0.534157 0.309077 0.034 Uiso 1 1 calc R U . . .
C29 C 0.33659(15) 0.47966(12) 0.37763(10) 0.0292(4) Uani 1 1 d . . . . .
H29 H 0.299164 0.432500 0.397257 0.035 Uiso 1 1 calc R U . . .
C30 C 0.44200(14) 0.22655(12) 0.28146(11) 0.0278(4) Uani 1 1 d . . . . .
H30 H 0.520323 0.236817 0.296174 0.033 Uiso 1 1 calc R U . . .
C31 C 0.38923(13) 0.24800(11) 0.33468(10) 0.0255(3) Uani 1 1 d . . . . .
H31 H 0.431251 0.274002 0.386232 0.031 Uiso 1 1 calc R U . . .
C32 C 0.27434(13) 0.23136(11) 0.31246(9) 0.0223(3) Uani 1 1 d . . . . .
H32 H 0.239661 0.247818 0.349486 0.027 Uiso 1 1 calc R U . . .
C33 C 0.20805(12) 0.19163(10) 0.23829(9) 0.0198(3) Uani 1 1 d . . . . .
C34 C 0.26341(13) 0.17084(11) 0.18418(10) 0.0229(3) Uani 1 1 d . . . . .
C35 C 0.20265(15) 0.12430(13) 0.10339(10) 0.0296(4) Uani 1 1 d . . . . .
H35A H 0.189532 0.056366 0.106880 0.044 Uiso 1 1 calc R U . . .
H35B H 0.247325 0.135084 0.069580 0.044 Uiso 1 1 calc R U . . .
H35C H 0.131491 0.151129 0.081068 0.044 Uiso 1 1 calc R U . . .
C36 C 0.37817(14) 0.18971(11) 0.20608(10) 0.0262(3) Uani 1 1 d . . . . .
H36 H 0.413459 0.177094 0.168651 0.031 Uiso 1 1 calc R U . . .
C37 C -0.15275(13) 0.18574(10) 0.22754(9) 0.0207(3) Uani 1 1 d . . . . .
C38 C 0.65413(15) 1.12996(13) 0.14880(12) 0.0348(4) Uani 1 1 d . . . . .
H38 H 0.597244 1.121683 0.098818 0.042 Uiso 1 1 calc R U . . .
C39 C 0.63375(15) 1.10134(13) 0.21426(13) 0.0358(4) Uani 1 1 d . U . . .
H39 H 0.563152 1.071872 0.209812 0.043 Uiso 1 1 calc R U . . .
C40 C 0.71633(16) 1.11562(12) 0.28647(12) 0.0334(4) Uani 1 1 d . U . . .
H40 H 0.701336 1.096947 0.331849 0.040 Uiso 1 1 calc R U . . .
C41 C -0.17610(14) 0.15777(11) 0.29484(10) 0.0255(3) Uani 1 1 d . . . . .
C42 C -0.09440(16) 0.17218(13) 0.37598(11) 0.0330(4) Uani 1 1 d . . . . .
H42A H -0.125571 0.142167 0.412456 0.049 Uiso 1 1 calc R U . . .
H42B H -0.077562 0.239890 0.391223 0.049 Uiso 1 1 calc R U . . .
H42C H -0.026239 0.143980 0.377716 0.049 Uiso 1 1 calc R U . . .
C43 C -0.24245(14) 0.17078(12) 0.15592(10) 0.0272(3) Uani 1 1 d . . . . .
H43 H -0.230645 0.190150 0.109648 0.033 Uiso 1 1 calc R U . . .
C44 C 0.04722(12) 0.04889(11) 0.20475(9) 0.0207(3) Uani 1 1 d . . . . .
C45 C 0.08259(13) -0.00827(11) 0.26886(10) 0.0231(3) Uani 1 1 d . . . . .
C46 C 0.14807(14) 0.03214(12) 0.35123(10) 0.0276(3) Uani 1 1 d . . . . .
H46A H 0.226568 0.042658 0.356815 0.041 Uiso 1 1 calc R U . . .
H46B H 0.139619 -0.012183 0.389022 0.041 Uiso 1 1 calc R U . . .
H46C H 0.120558 0.092194 0.361346 0.041 Uiso 1 1 calc R U . . .
C47 C 0.06079(14) -0.10656(12) 0.25657(11) 0.0301(4) Uani 1 1 d . . . . .
H47 H 0.082024 -0.143796 0.300490 0.036 Uiso 1 1 calc R U . . .
C48 C 0.00909(15) -0.15091(12) 0.18206(12) 0.0330(4) Uani 1 1 d . . . . .
H48 H -0.003148 -0.217729 0.174791 0.040 Uiso 1 1 calc R U . . .
C49 C 0.97548(14) 0.90389(13) 0.11824(11) 0.0301(4) Uani 1 1 d . . . . .
H49 H 0.940735 0.874772 0.066657 0.036 Uiso 1 1 calc R U . . .
C50 C -0.00705(13) 0.00155(12) 0.13026(10) 0.0249(3) Uani 1 1 d . . . . .
H50 H -0.032910 0.038025 0.086179 0.030 Uiso 1 1 calc R U . . .
C51 C 0.07395(14) 0.43861(13) 0.40325(11) 0.0293(4) Uani 1 1 d . . . . .
H51 H 0.120842 0.443313 0.456719 0.035 Uiso 1 1 calc R U . . .
C52 C 0.05892(13) 0.35447(11) 0.35708(10) 0.0235(3) Uani 1 1 d . . . . .
H52 H 0.097720 0.302813 0.379974 0.028 Uiso 1 1 calc R U . . .
C53 C -0.14595(15) 0.41690(13) 0.16318(10) 0.0302(4) Uani 1 1 d . . . . .
H53A H -0.107593 0.399524 0.126669 0.045 Uiso 1 1 calc R U . . .
H53B H -0.174421 0.478642 0.151849 0.045 Uiso 1 1 calc R U . . .
H53C H -0.207763 0.369493 0.156933 0.045 Uiso 1 1 calc R U . . .
C54 C 0.13926(14) 0.44335(12) 0.10399(11) 0.0281(4) Uani 1 1 d . . . . .
H54 H 0.187324 0.496835 0.131257 0.034 Uiso 1 1 calc R U . . .
C55 C 0.10280(15) 0.43427(13) 0.02272(11) 0.0310(4) Uani 1 1 d . . . . .
H55 H 0.127024 0.480181 -0.005745 0.037 Uiso 1 1 calc R U . . .
C56 C 0.03046(15) 0.35728(13) -0.01658(10) 0.0304(4) Uani 1 1 d . . . . .
H56 H 0.004541 0.350297 -0.072400 0.036 Uiso 1 1 calc R U . . .
C57 C -0.00425(14) 0.29025(12) 0.02552(10) 0.0257(3) Uani 1 1 d . . . . .
H57 H -0.054783 0.238462 -0.002472 0.031 Uiso 1 1 calc R U . . .
C58 C 0.58997(13) 0.75622(11) 0.14817(9) 0.0211(3) Uani 1 1 d . . . . .
C59 C 0.52691(14) 0.83230(12) 0.12202(10) 0.0262(3) Uani 1 1 d . . . . .
H59 H 0.468086 0.842714 0.141293 0.031 Uiso 1 1 calc R U . . .
C60 C 0.54614(15) 0.89328(12) 0.06928(10) 0.0282(4) Uani 1 1 d . . . . .
H60 H 0.502116 0.944638 0.054068 0.034 Uiso 1 1 calc R U . . .
C61 C 0.67817(13) 0.74470(11) 0.11905(9) 0.0208(3) Uani 1 1 d . . . . .
C62 C 0.69499(14) 0.80437(12) 0.06404(9) 0.0248(3) Uani 1 1 d . . . . .
H62 H 0.752311 0.793895 0.043221 0.030 Uiso 1 1 calc R U . . .
C63 C 0.62998(14) 0.87845(12) 0.03917(10) 0.0272(3) Uani 1 1 d . . . . .
H63 H 0.642861 0.918416 0.002006 0.033 Uiso 1 1 calc R U . . .
C64 C 0.75473(14) 0.66834(12) 0.14538(10) 0.0257(3) Uani 1 1 d . . . . .
H64A H 0.792172 0.677068 0.202423 0.039 Uiso 1 1 calc R U . . .
H64B H 0.810098 0.671511 0.119059 0.039 Uiso 1 1 calc R U . . .
H64C H 0.711830 0.606643 0.131829 0.039 Uiso 1 1 calc R U . . .
C65 C 0.50258(13) 0.81209(11) 0.32798(9) 0.0227(3) Uani 1 1 d . . . . .
C66 C 0.56090(14) 0.84691(12) 0.40686(10) 0.0263(3) Uani 1 1 d . . . . .
C67 C 0.63275(16) 0.78662(13) 0.46649(10) 0.0313(4) Uani 1 1 d . . . . .
H67A H 0.592870 0.724611 0.463221 0.047 Uiso 1 1 calc R U . . .
H67B H 0.650497 0.817244 0.519393 0.047 Uiso 1 1 calc R U . . .
H67C H 0.701471 0.778903 0.455512 0.047 Uiso 1 1 calc R U . . .
C68 C 0.55257(17) 0.93966(13) 0.43145(12) 0.0362(4) Uani 1 1 d . . . . .
H68 H 0.593531 0.962761 0.484021 0.043 Uiso 1 1 calc R U . . .
C69 C 0.48638(19) 0.99858(13) 0.38136(13) 0.0419(5) Uani 1 1 d . . . . .
H69 H 0.484120 1.062071 0.398875 0.050 Uiso 1 1 calc R U . . .
C70 C 0.42339(18) 0.96482(13) 0.30558(12) 0.0367(4) Uani 1 1 d . . . . .
H70 H 0.374484 1.003585 0.271377 0.044 Uiso 1 1 calc R U . . .
C71 C 0.43282(15) 0.87306(12) 0.28025(10) 0.0273(3) Uani 1 1 d . . . . .
H71 H 0.389766 0.850606 0.227912 0.033 Uiso 1 1 calc R U . . .
B1 B -0.03632(14) 0.24104(12) 0.22872(10) 0.0195(3) Uani 1 1 d . . . . .
B2 B 0.07622(14) 0.16266(12) 0.21330(10) 0.0191(3) Uani 1 1 d . . . . .
B3 B 0.51790(15) 0.70797(12) 0.29589(10) 0.0202(3) Uani 1 1 d . . . . .
B4 B 0.56177(14) 0.67994(12) 0.20353(10) 0.0203(3) Uani 1 1 d . . . . .
O74 O 0.34049(15) 0.71954(12) 0.55952(10) 0.0372(4) Uani 0.810(2) 1 d . U P A 1
C72 C 0.2610(2) 0.6115(2) 0.62466(19) 0.0411(6) Uani 0.810(2) 1 d . U P A 1
H72A H 0.251382 0.663902 0.658131 0.062 Uiso 0.810(2) 1 calc R U P A 1
H72B H 0.333037 0.587215 0.649976 0.062 Uiso 0.810(2) 1 calc R U P A 1
H72C H 0.201770 0.561095 0.616895 0.062 Uiso 0.810(2) 1 calc R U P A 1
C73 C 0.2563(2) 0.6459(2) 0.54573(18) 0.0428(7) Uani 0.810(2) 1 d . U P A 1
H73A H 0.267694 0.593837 0.511843 0.051 Uiso 0.810(2) 1 calc R U P A 1
H73B H 0.183011 0.668847 0.518903 0.051 Uiso 0.810(2) 1 calc R U P A 1
C75 C 0.3511(3) 0.7519(2) 0.49048(19) 0.0422(7) Uani 0.810(2) 1 d . U P A 1
H75A H 0.348435 0.695756 0.455276 0.051 Uiso 0.810(2) 1 calc R U P A 1
H75B H 0.426040 0.785032 0.504407 0.051 Uiso 0.810(2) 1 calc R U P A 1
C76 C 0.2730(2) 0.8135(2) 0.44533(18) 0.0521(7) Uani 0.810(2) 1 d . U P A 1
H76A H 0.302000 0.842498 0.407377 0.078 Uiso 0.810(2) 1 calc R U P A 1
H76B H 0.261737 0.862878 0.480758 0.078 Uiso 0.810(2) 1 calc R U P A 1
H76C H 0.202106 0.776882 0.417217 0.078 Uiso 0.810(2) 1 calc R U P A 1
O74A O 0.2614(7) 0.7121(5) 0.5352(4) 0.0372(4) Uani 0.190(2) 1 d D U P A 2
C72A C 0.2186(11) 0.5935(10) 0.6106(9) 0.0411(6) Uani 0.190(2) 1 d D U P A 2
H72D H 0.140291 0.587972 0.577359 0.062 Uiso 0.190(2) 1 calc R U P A 2
H72E H 0.230495 0.640018 0.654936 0.062 Uiso 0.190(2) 1 calc R U P A 2
H72F H 0.239064 0.532160 0.630496 0.062 Uiso 0.190(2) 1 calc R U P A 2
C73A C 0.2882(12) 0.6244(10) 0.5636(9) 0.0428(7) Uani 0.190(2) 1 d D U P A 2
H73C H 0.367467 0.628433 0.596803 0.051 Uiso 0.190(2) 1 calc R U P A 2
H73D H 0.276500 0.577277 0.518945 0.051 Uiso 0.190(2) 1 calc R U P A 2
C75A C 0.2716(10) 0.7396(8) 0.4690(6) 0.0422(7) Uani 0.190(2) 1 d D U P A 2
H75C H 0.242526 0.801742 0.456567 0.051 Uiso 0.190(2) 1 calc R U P A 2
H75D H 0.233771 0.692794 0.424156 0.051 Uiso 0.190(2) 1 calc R U P A 2
C76A C 0.3830(12) 0.7447(15) 0.4878(11) 0.0521(7) Uani 0.190(2) 1 d D U P A 2
H76D H 0.401475 0.730204 0.440385 0.078 Uiso 0.190(2) 1 calc R U P A 2
H76E H 0.413533 0.699030 0.526428 0.078 Uiso 0.190(2) 1 calc R U P A 2
H76F H 0.414860 0.808429 0.510122 0.078 Uiso 0.190(2) 1 calc R U P A 2

loop_
_atom_site_aniso_label
_atom_site_aniso_U_11
_atom_site_aniso_U_22
_atom_site_aniso_U_33
_atom_site_aniso_U_23
_atom_site_aniso_U_13
_atom_site_aniso_U_12
K1 0.02634(18) 0.02197(17) 0.02281(17) 0.00157(12) 0.00960(13) 0.00013(13)
K2 0.02705(18) 0.02299(17) 0.02570(18) 0.00042(13) 0.01068(14) 0.00182(13)
C1 0.0305(9) 0.0345(9) 0.0281(9) -0.0026(7) 0.0054(7) -0.0097(7)
C2 0.0241(8) 0.0375(10) 0.0283(9) -0.0003(7) 0.0026(7) 0.0022(7)
C3 0.0271(8) 0.0251(8) 0.0239(8) 0.0000(6) 0.0076(7) 0.0028(6)
C4 0.0243(8) 0.0223(7) 0.0169(7) 0.0011(6) 0.0095(6) 0.0004(6)
C5 0.0233(7) 0.0171(7) 0.0187(7) 0.0019(5) 0.0075(6) 0.0006(6)
C7 0.0251(8) 0.0248(8) 0.0205(7) -0.0018(6) 0.0134(6) -0.0044(6)
C8 0.0217(7) 0.0265(8) 0.0225(8) 0.0035(6) 0.0080(6) 0.0028(6)
C9 0.0200(7) 0.0237(7) 0.0224(8) 0.0041(6) 0.0085(6) 0.0058(6)
C10 0.0189(7) 0.0217(7) 0.0183(7) 0.0007(6) 0.0058(6) 0.0008(6)
C11 0.0185(7) 0.0209(7) 0.0232(7) 0.0010(6) 0.0105(6) -0.0007(6)
C12 0.0235(8) 0.0232(8) 0.0289(8) 0.0044(6) 0.0137(7) 0.0033(6)
C13 0.0324(9) 0.0216(8) 0.0405(10) 0.0026(7) 0.0186(8) 0.0047(7)
C14 0.0320(9) 0.0231(8) 0.0440(10) -0.0090(7) 0.0177(8) -0.0021(7)
C15 0.0356(9) 0.0240(8) 0.0270(8) 0.0011(7) 0.0107(7) -0.0061(7)
C16 0.0269(8) 0.0238(8) 0.0209(7) 0.0032(6) 0.0092(6) -0.0005(6)
C17 0.0376(10) 0.0473(11) 0.0249(9) -0.0136(8) 0.0159(8) -0.0173(9)
C18 0.0456(11) 0.0350(10) 0.0419(11) -0.0202(8) 0.0283(9) -0.0170(8)
C19 0.0381(10) 0.0253(9) 0.0484(11) -0.0076(8) 0.0278(9) -0.0053(7)
C20 0.0270(8) 0.0243(8) 0.0303(9) -0.0045(7) 0.0154(7) -0.0052(6)
C21 0.0296(9) 0.0369(9) 0.0208(8) -0.0037(7) 0.0134(7) -0.0086(7)
C22 0.0309(9) 0.0498(11) 0.0205(8) 0.0020(8) 0.0041(7) -0.0054(8)
C23 0.0358(9) 0.0240(8) 0.0206(8) 0.0012(6) 0.0095(7) -0.0029(7)
C24 0.0265(8) 0.0226(7) 0.0196(7) -0.0005(6) 0.0081(6) -0.0024(6)
C25 0.0248(8) 0.0201(7) 0.0189(7) -0.0023(6) 0.0101(6) -0.0009(6)
C26 0.0255(8) 0.0235(8) 0.0243(8) -0.0034(6) 0.0116(6) -0.0001(6)
C27 0.0251(8) 0.0324(9) 0.0343(9) 0.0030(7) 0.0100(7) 0.0024(7)
C28 0.0271(8) 0.0293(8) 0.0309(9) -0.0060(7) 0.0156(7) -0.0050(7)
C29 0.0385(9) 0.0260(8) 0.0268(8) -0.0019(7) 0.0186(7) -0.0080(7)
C30 0.0202(8) 0.0232(8) 0.0421(10) 0.0096(7) 0.0119(7) 0.0027(6)
C31 0.0227(8) 0.0217(7) 0.0286(8) 0.0044(6) 0.0043(6) -0.0002(6)
C32 0.0216(7) 0.0212(7) 0.0250(8) 0.0040(6) 0.0087(6) 0.0015(6)
C33 0.0198(7) 0.0187(7) 0.0222(7) 0.0052(6) 0.0082(6) 0.0028(6)
C34 0.0248(8) 0.0214(7) 0.0261(8) 0.0078(6) 0.0119(6) 0.0053(6)
C35 0.0303(9) 0.0386(9) 0.0249(8) 0.0025(7) 0.0153(7) 0.0075(7)
C36 0.0252(8) 0.0242(8) 0.0349(9) 0.0085(7) 0.0160(7) 0.0064(6)
C37 0.0208(7) 0.0173(7) 0.0249(8) 0.0008(6) 0.0088(6) 0.0030(6)
C38 0.0224(8) 0.0307(9) 0.0453(11) 0.0014(8) 0.0038(8) 0.0033(7)
C39 0.0234(8) 0.0307(9) 0.0545(12) -0.0007(8) 0.0149(8) 0.0043(7)
C40 0.0441(10) 0.0240(8) 0.0450(11) 0.0050(7) 0.0309(9) 0.0079(7)
C41 0.0338(9) 0.0197(7) 0.0269(8) 0.0015(6) 0.0150(7) 0.0050(6)
C42 0.0367(10) 0.0335(9) 0.0303(9) 0.0028(7) 0.0138(8) 0.0000(7)
C43 0.0246(8) 0.0249(8) 0.0297(9) 0.0034(7) 0.0056(7) 0.0043(6)
C44 0.0183(7) 0.0220(7) 0.0233(8) -0.0004(6) 0.0094(6) 0.0017(6)
C45 0.0199(7) 0.0222(8) 0.0276(8) 0.0012(6) 0.0085(6) 0.0019(6)
C46 0.0300(9) 0.0249(8) 0.0254(8) 0.0052(6) 0.0059(7) 0.0015(7)
C47 0.0275(8) 0.0227(8) 0.0384(10) 0.0054(7) 0.0084(7) 0.0034(6)
C48 0.0304(9) 0.0205(8) 0.0461(11) -0.0054(7) 0.0115(8) 0.0014(7)
C49 0.0265(8) 0.0298(9) 0.0322(9) -0.0102(7) 0.0097(7) 0.0002(7)
C50 0.0235(8) 0.0274(8) 0.0243(8) -0.0021(6) 0.0096(6) 0.0011(6)
C51 0.0243(8) 0.0335(9) 0.0284(9) -0.0071(7) 0.0090(7) -0.0022(7)
C52 0.0214(7) 0.0241(8) 0.0257(8) -0.0002(6) 0.0092(6) 0.0011(6)
C53 0.0320(9) 0.0317(9) 0.0295(9) 0.0078(7) 0.0112(7) 0.0129(7)
C54 0.0229(8) 0.0271(8) 0.0346(9) 0.0076(7) 0.0095(7) 0.0018(6)
C55 0.0302(9) 0.0331(9) 0.0348(9) 0.0157(7) 0.0153(7) 0.0073(7)
C56 0.0366(9) 0.0359(9) 0.0222(8) 0.0093(7) 0.0123(7) 0.0098(7)
C57 0.0271(8) 0.0274(8) 0.0231(8) 0.0029(6) 0.0085(6) 0.0056(6)
C58 0.0232(7) 0.0226(7) 0.0162(7) -0.0007(6) 0.0061(6) -0.0022(6)
C59 0.0272(8) 0.0294(8) 0.0244(8) 0.0049(7) 0.0115(7) 0.0032(7)
C60 0.0317(9) 0.0278(8) 0.0253(8) 0.0077(7) 0.0090(7) 0.0039(7)
C61 0.0228(7) 0.0220(7) 0.0162(7) -0.0020(6) 0.0059(6) -0.0027(6)
C62 0.0262(8) 0.0289(8) 0.0200(7) 0.0003(6) 0.0099(6) -0.0036(6)
C63 0.0319(9) 0.0289(8) 0.0204(8) 0.0064(6) 0.0087(7) -0.0023(7)
C64 0.0267(8) 0.0277(8) 0.0252(8) 0.0029(6) 0.0121(7) 0.0019(6)
C65 0.0274(8) 0.0204(7) 0.0246(8) 0.0028(6) 0.0144(6) 0.0009(6)
C66 0.0318(9) 0.0253(8) 0.0255(8) -0.0003(6) 0.0156(7) 0.0000(7)
C67 0.0361(9) 0.0373(9) 0.0206(8) -0.0007(7) 0.0104(7) 0.0022(7)
C68 0.0482(11) 0.0304(9) 0.0337(10) -0.0066(7) 0.0207(9) -0.0003(8)
C69 0.0630(13) 0.0227(9) 0.0496(12) -0.0010(8) 0.0317(11) 0.0070(8)
C70 0.0499(11) 0.0270(9) 0.0451(11) 0.0121(8) 0.0283(9) 0.0142(8)
C71 0.0326(9) 0.0260(8) 0.0288(8) 0.0058(7) 0.0168(7) 0.0050(7)
B1 0.0180(8) 0.0201(8) 0.0198(8) 0.0020(6) 0.0056(6) 0.0028(6)
B2 0.0193(8) 0.0213(8) 0.0177(8) 0.0001(6) 0.0080(6) 0.0015(6)
B3 0.0232(8) 0.0198(8) 0.0183(8) 0.0024(6) 0.0079(7) 0.0016(6)
B4 0.0218(8) 0.0206(8) 0.0198(8) 0.0006(6) 0.0094(7) -0.0002(6)
O74 0.0475(10) 0.0346(8) 0.0283(8) 0.0051(6) 0.0118(7) -0.0013(8)
C72 0.0329(16) 0.0345(14) 0.0614(17) 0.0118(12) 0.0229(15) -0.0007(12)
C73 0.0348(16) 0.0469(17) 0.0391(16) -0.0044(12) 0.0047(12) -0.0023(11)
C75 0.0465(17) 0.0482(14) 0.0369(12) 0.0035(10) 0.0190(14) 0.0123(14)
C76 0.0476(15) 0.0722(19) 0.0493(15) 0.0366(14) 0.0260(12) 0.0204(13)
O74A 0.0475(10) 0.0346(8) 0.0283(8) 0.0051(6) 0.0118(7) -0.0013(8)
C72A 0.0329(16) 0.0345(14) 0.0614(17) 0.0118(12) 0.0229(15) -0.0007(12)
C73A 0.0348(16) 0.0469(17) 0.0391(16) -0.0044(12) 0.0047(12) -0.0023(11)
C75A 0.0465(17) 0.0482(14) 0.0369(12) 0.0035(10) 0.0190(14) 0.0123(14)
C76A 0.0476(15) 0.0722(19) 0.0493(15) 0.0366(14) 0.0260(12) 0.0204(13)

loop_
_atom_type_symbol
_atom_type_description
_atom_type_scat_dispersion_real
_atom_type_scat_dispersion_imag
_atom_type_scat_source
C C 0.0137 0.0067 'International Tables Vol C Tables 4.2.6.8 and 6.1.1.4'
H H 0.0000 0.0000 'International Tables Vol C Tables 4.2.6.8 and 6.1.1.4'
B B 0.0070 0.0029 'International Tables Vol C Tables 4.2.6.8 and 6.1.1.4'
K K 0.3778 0.8310 'International Tables Vol C Tables 4.2.6.8 and 6.1.1.4'
O O 0.0389 0.0241 'International Tables Vol C Tables 4.2.6.8 and 6.1.1.4'

loop_
_geom_angle_atom_site_label_1
_geom_angle_atom_site_label_2
_geom_angle_atom_site_label_3
_geom_angle
_geom_angle_site_symmetry_1
_geom_angle_site_symmetry_3
_geom_angle_publ_flag
C8 K1 C26 86.67(4) . . ?
C18 K1 C8 107.88(5) . . ?
C18 K1 C20 44.68(4) . . ?
C18 K1 C23 139.82(5) . . ?
C18 K1 C26 126.10(5) . . ?
C18 K1 C31 118.60(5) . . ?
C18 K1 C36 79.27(5) . . ?
C19 K1 C8 133.42(5) . . ?
C19 K1 C18 25.62(5) . . ?
C19 K1 C20 25.84(4) . . ?
C19 K1 C23 114.70(5) . . ?
C19 K1 C26 119.92(4) . . ?
C19 K1 C28 143.41(5) . . ?
C19 K1 C29 139.74(5) . . ?
C19 K1 C31 108.92(5) . . ?
C19 K1 C36 81.84(5) . . ?
C20 K1 C8 144.14(4) . . ?
C20 K1 C23 96.43(4) . . ?
C20 K1 C26 94.44(4) . . ?
C20 K1 C31 120.15(5) . . ?
C20 K1 C36 105.38(4) . . ?
C23 K1 C8 111.75(4) . . ?
C23 K1 C26 51.74(4) . . ?
C23 K1 C31 66.82(4) . . ?
C23 K1 C36 109.19(4) . . ?
C28 K1 C8 74.10(4) . . ?
C28 K1 C18 150.62(5) . . ?
C28 K1 C20 117.59(4) . . ?
C28 K1 C23 44.36(5) . . ?
C28 K1 C26 25.34(4) . . ?
C28 K1 C31 90.27(5) . . ?
C28 K1 C36 129.74(4) . . ?
C29 K1 C8 86.51(5) . . ?
C29 K1 C18 163.57(5) . . ?
C29 K1 C20 118.90(4) . . ?
C29 K1 C23 25.28(5) . . ?
C29 K1 C26 44.85(4) . . ?
C29 K1 C28 25.43(5) . . ?
C29 K1 C31 67.33(5) . . ?
C29 K1 C36 110.28(4) . . ?
C30 K1 C8 102.51(4) . . ?
C30 K1 C18 93.12(5) . . ?
C30 K1 C19 85.13(5) . . ?
C30 K1 C20 101.72(5) . . ?
C30 K1 C23 84.73(5) . . ?
C30 K1 C26 135.10(5) . . ?
C30 K1 C28 115.41(5) . . ?
C30 K1 C29 91.36(5) . . ?
C30 K1 C31 25.53(5) . . ?
C30 K1 C36 25.56(5) . . ?
C30 K1 C54 124.15(5) . . ?
C31 K1 C8 92.00(4) . . ?
C31 K1 C26 112.14(4) . . ?
C31 K1 C36 43.79(4) . . ?
C36 K1 C8 86.40(4) . . ?
C36 K1 C26 154.58(4) . . ?
C54 K1 C8 25.52(4) . . ?
C54 K1 C18 91.72(5) . . ?
C54 K1 C19 116.23(5) . . ?
C54 K1 C20 119.52(5) . . ?
C54 K1 C23 122.43(5) . . ?
C54 K1 C26 80.16(5) . . ?
C54 K1 C28 78.39(5) . . ?
C54 K1 C29 98.81(5) . . ?
C54 K1 C31 117.36(4) . . ?
C54 K1 C36 102.85(5) . . ?
C15 K2 C16 26.03(4) . . ?
C15 K2 C38 113.89(5) . . ?
C15 K2 C39 90.13(5) . . ?
C15 K2 C40 71.62(5) . . ?
C15 K2 C41 76.94(4) . 1_665 ?
C15 K2 C43 119.39(5) . 1_665 ?
C15 K2 C48 95.79(5) . 1_665 ?
C15 K2 C49 120.46(5) . . ?
C15 K2 C50 126.10(5) . 1_665 ?
C15 K2 C62 118.48(4) . . ?
C15 K2 C63 131.44(4) . . ?
C16 K2 C38 111.28(5) . . ?
C16 K2 C39 87.11(5) . . ?
C16 K2 C40 77.92(5) . . ?
C16 K2 C41 92.94(4) . 1_665 ?
C16 K2 C43 127.79(5) . 1_665 ?
C16 K2 C48 102.66(5) . 1_665 ?
C16 K2 C49 126.94(5) . . ?
C16 K2 C50 144.24(5) . 1_665 ?
C16 K2 C63 105.44(4) . . ?
C38 K2 C43 24.55(4) . 1_665 ?
C39 K2 C38 24.65(5) . . ?
C39 K2 C41 44.97(5) . 1_665 ?
C39 K2 C43 43.35(5) . 1_665 ?
C39 K2 C48 168.18(5) . 1_665 ?
C40 K2 C38 43.47(5) . . ?
C40 K2 C39 25.00(5) . . ?
C40 K2 C41 25.82(5) . 1_665 ?
C40 K2 C43 50.34(5) . 1_665 ?
C40 K2 C48 150.50(5) . 1_665 ?
C41 K2 C38 51.47(5) 1_665 . ?
C41 K2 C43 43.49(4) 1_665 1_665 ?
C41 K2 C48 126.69(5) 1_665 1_665 ?
C48 K2 C38 146.01(5) 1_665 . ?
C48 K2 C43 125.17(5) 1_665 1_665 ?
C49 K2 C38 121.53(5) . . ?
C49 K2 C39 145.94(5) . . ?
C49 K2 C40 147.88(5) . . ?
C49 K2 C41 123.04(4) . 1_665 ?
C49 K2 C43 103.94(5) . 1_665 ?
C49 K2 C48 25.20(5) . 1_665 ?
C49 K2 C63 83.10(5) . . ?
C50 K2 C38 102.15(5) 1_665 . ?
C50 K2 C39 124.16(5) 1_665 . ?
C50 K2 C40 122.31(5) 1_665 . ?
C50 K2 C41 98.27(4) 1_665 1_665 ?
C50 K2 C43 80.81(5) 1_665 1_665 ?
C50 K2 C48 44.51(5) 1_665 1_665 ?
C50 K2 C49 25.66(4) 1_665 . ?
C50 K2 C63 94.07(4) 1_665 . ?
C62 K2 C16 95.49(4) . . ?
C62 K2 C38 102.23(5) . . ?
C62 K2 C39 110.49(5) . . ?
C62 K2 C40 133.92(5) . . ?
C62 K2 C41 153.57(5) . 1_665 ?
C62 K2 C43 114.15(4) . 1_665 ?
C62 K2 C48 75.57(5) . 1_665 ?
C62 K2 C49 69.87(4) . . ?
C62 K2 C50 89.35(4) . 1_665 ?
C62 K2 C63 25.65(5) . . ?
C63 K2 C38 76.59(5) . . ?
C63 K2 C39 87.15(5) . . ?
C63 K2 C40 111.94(5) . . ?
C63 K2 C41 128.02(5) . 1_665 ?
C63 K2 C43 90.03(4) . 1_665 ?
C63 K2 C48 96.49(5) . 1_665 ?
C2 C1 H1 120.6 . . ?
C15 C1 H1 120.6 . . ?
C15 C1 C2 118.79(16) . . ?
C1 C2 H2 120.0 . . ?
C3 C2 C1 120.05(17) . . ?
C3 C2 H2 120.0 . . ?
C2 C3 H3 118.8 . . ?
C2 C3 C4 122.47(16) . . ?
C4 C3 H3 118.8 . . ?
C3 C4 C5 118.93(14) . . ?
C3 C4 C16 116.52(15) . . ?
C16 C4 C5 124.44(14) . . ?
C4 C5 H5 110.0 . . ?
C4 C5 B3 123.08(13) . . ?
C4 C5 B4 124.45(13) . . ?
B3 C5 H5 110.0 . . ?
B4 C5 H5 110.0 . . ?
B4 C5 B3 74.81(11) . . ?
C20 C7 K1 70.61(9) . . ?
C20 C7 C21 116.29(15) . . ?
C20 C7 B4 120.53(14) . . ?
C21 C7 K1 79.32(9) . . ?
C21 C7 B4 123.04(15) . . ?
B4 C7 K1 122.80(9) . . ?
K1 C8 H8 66.2 . . ?
C9 C8 K1 134.70(11) . . ?
C9 C8 H8 119.5 . . ?
C54 C8 K1 72.22(9) . . ?
C54 C8 H8 119.5 . . ?
C54 C8 C9 121.00(15) . . ?
C8 C9 C10 124.24(14) . . ?
C57 C9 C8 116.57(14) . . ?
C57 C9 C10 119.19(14) . . ?
C9 C10 H10 110.3 . . ?
C9 C10 B1 124.80(13) . . ?
C9 C10 B2 121.78(13) . . ?
B1 C10 H10 110.3 . . ?
B1 C10 B2 74.93(11) . . ?
B2 C10 H10 110.3 . . ?
C12 C11 B1 121.43(14) . . ?
C52 C11 C12 116.56(14) . . ?
C52 C11 B1 121.78(14) . . ?
C11 C12 C53 121.66(15) . . ?
C13 C12 C11 119.89(15) . . ?
C13 C12 C53 118.44(15) . . ?
C12 C13 H13 119.0 . . ?
C14 C13 C12 121.91(16) . . ?
C14 C13 H13 119.0 . . ?
C13 C14 H14 120.4 . . ?
C13 C14 C51 119.21(16) . . ?
C51 C14 H14 120.4 . . ?
K2 C15 H15 70.6 . . ?
C1 C15 K2 122.27(12) . . ?
C1 C15 H15 119.4 . . ?
C1 C15 C16 121.15(16) . . ?
C16 C15 K2 78.03(10) . . ?
C16 C15 H15 119.4 . . ?
K2 C16 H16 70.1 . . ?
C4 C16 K2 125.37(11) . . ?
C4 C16 H16 119.5 . . ?
C15 C16 K2 75.94(9) . . ?
C15 C16 C4 120.93(16) . . ?
C15 C16 H16 119.5 . . ?
K1 C17 H17 116.6 . . ?
C18 C17 K1 72.81(11) . . ?
C18 C17 H17 118.8 . . ?
C18 C17 C21 122.38(18) . . ?
C21 C17 K1 82.19(10) . . ?
C21 C17 H17 118.8 . . ?
K1 C18 H18 112.9 . . ?
C17 C18 K1 82.47(11) . . ?
C17 C18 H18 120.4 . . ?
C17 C18 C19 119.18(17) . . ?
C19 C18 K1 74.81(11) . . ?
C19 C18 H18 120.4 . . ?
K1 C19 H19 110.4 . . ?
C18 C19 K1 79.57(11) . . ?
C18 C19 H19 120.5 . . ?
C18 C19 C20 119.01(19) . . ?
C20 C19 K1 80.02(10) . . ?
C20 C19 H19 120.5 . . ?
K1 C20 H20 112.8 . . ?
C7 C20 K1 84.64(9) . . ?
C7 C20 H20 118.3 . . ?
C19 C20 K1 74.14(9) . . ?
C19 C20 C7 123.50(17) . . ?
C19 C20 H20 118.3 . . ?
C7 C21 K1 76.31(9) . . ?
C7 C21 C22 122.16(16) . . ?
C17 C21 K1 73.45(10) . . ?
C17 C21 C7 119.64(18) . . ?
C17 C21 C22 118.17(16) . . ?
C22 C21 K1 122.86(11) . . ?
C21 C22 H22A 109.5 . . ?
C21 C22 H22B 109.5 . . ?
C21 C22 H22C 109.5 . . ?
H22A C22 H22B 109.5 . . ?
H22A C22 H22C 109.5 . . ?
H22B C22 H22C 109.5 . . ?
K1 C23 H23 114.7 . . ?
C24 C23 K1 80.01(9) . . ?
C24 C23 H23 120.4 . . ?
C29 C23 K1 75.55(10) . . ?
C29 C23 H23 120.4 . . ?
C29 C23 C24 119.21(16) . . ?
K1 C24 H24 117.2 . . ?
C23 C24 K1 75.01(9) . . ?
C23 C24 H24 118.3 . . ?
C23 C24 C25 123.31(16) . . ?
C25 C24 K1 79.87(9) . . ?
C25 C24 H24 118.3 . . ?
C24 C25 K1 75.41(9) . . ?
C24 C25 C26 116.26(14) . . ?
C24 C25 B3 119.06(14) . . ?
C26 C25 K1 74.49(9) . . ?
C26 C25 B3 124.48(14) . . ?
B3 C25 K1 123.78(9) . . ?
C25 C26 K1 80.44(9) . . ?
C25 C26 C27 122.19(14) . . ?
C27 C26 K1 117.75(11) . . ?
C28 C26 K1 73.85(9) . . ?
C28 C26 C25 120.07(15) . . ?
C28 C26 C27 117.72(15) . . ?
C26 C27 H27A 109.5 . . ?
C26 C27 H27B 109.5 . . ?
C26 C27 H27C 109.5 . . ?
H27A C27 H27B 109.5 . . ?
H27A C27 H27C 109.5 . . ?
H27B C27 H27C 109.5 . . ?
K1 C28 H28 113.0 . . ?
C26 C28 K1 80.82(10) . . ?
C26 C28 H28 119.1 . . ?
C29 C28 K1 77.27(10) . . ?
C29 C28 C26 121.80(16) . . ?
C29 C28 H28 119.1 . . ?
K1 C29 H29 113.8 . . ?
C23 C29 K1 79.18(10) . . ?
C23 C29 H29 120.3 . . ?
C28 C29 K1 77.31(10) . . ?
C28 C29 C23 119.34(15) . . ?
C28 C29 H29 120.3 . . ?
K1 C30 H30 101.2 . . ?
C31 C30 K1 84.11(10) . . ?
C31 C30 H30 120.6 . . ?
C31 C30 C36 118.76(15) . . ?
C36 C30 K1 84.52(10) . . ?
C36 C30 H30 120.6 . . ?
K1 C31 H31 107.0 . . ?
C30 C31 K1 70.36(9) . . ?
C30 C31 H31 120.1 . . ?
C30 C31 C32 119.89(16) . . ?
C32 C31 K1 92.49(10) . . ?
C32 C31 H31 120.1 . . ?
C31 C32 H32 118.5 . . ?
C31 C32 C33 122.95(15) . . ?
C33 C32 H32 118.5 . . ?
C32 C33 C34 116.41(14) . . ?
C32 C33 B2 124.13(14) . . ?
C34 C33 B2 119.34(14) . . ?
C33 C34 C35 121.92(14) . . ?
C36 C34 C33 120.43(15) . . ?
C36 C34 C35 117.59(15) . . ?
C34 C35 H35A 109.5 . . ?
C34 C35 H35B 109.5 . . ?
C34 C35 H35C 109.5 . . ?
H35A C35 H35B 109.5 . . ?
H35A C35 H35C 109.5 . . ?
H35B C35 H35C 109.5 . . ?
K1 C36 H36 105.9 . . ?
C30 C36 K1 69.92(9) . . ?
C30 C36 C34 121.50(16) . . ?
C30 C36 H36 119.2 . . ?
C34 C36 K1 94.37(10) . . ?
C34 C36 H36 119.2 . . ?
C41 C37 K2 75.65(9) . 1_445 ?
C41 C37 B1 125.12(14) . . ?
C43 C37 K2 76.99(9) . 1_445 ?
C43 C37 C41 115.33(15) . . ?
C43 C37 B1 119.30(14) . . ?
B1 C37 K2 120.96(9) . 1_445 ?
K2 C38 H38 116.8 . . ?
C39 C38 K2 75.74(11) . . ?
C39 C38 H38 120.2 . . ?
C39 C38 C43 119.60(18) . 1_665 ?
C43 C38 K2 78.07(10) 1_665 . ?
C43 C38 H38 120.2 1_665 . ?
K2 C39 H39 113.8 . . ?
C38 C39 K2 79.62(11) . . ?
C38 C39 H39 120.3 . . ?
C38 C39 C40 119.49(17) . . ?
C40 C39 K2 76.92(10) . . ?
C40 C39 H39 120.3 . . ?
K2 C40 H40 114.5 . . ?
C39 C40 K2 78.08(11) . . ?
C39 C40 H40 119.2 . . ?
C39 C40 C41 121.58(17) . 1_665 ?
C41 C40 K2 78.61(10) 1_665 . ?
C41 C40 H40 119.2 1_665 . ?
C37 C41 K2 79.03(9) . 1_445 ?
C37 C41 C40 119.69(16) . 1_445 ?
C37 C41 C42 123.41(15) . . ?
C40 C41 K2 75.57(10) 1_445 1_445 ?
C40 C41 C42 116.88(15) 1_445 . ?
C42 C41 K2 117.17(11) . 1_445 ?
C41 C42 H42A 109.5 . . ?
C41 C42 H42B 109.5 . . ?
C41 C42 H42C 109.5 . . ?
H42A C42 H42B 109.5 . . ?
H42A C42 H42C 109.5 . . ?
H42B C42 H42C 109.5 . . ?
K2 C43 H43 117.3 1_445 . ?
C37 C43 K2 77.89(9) . 1_445 ?
C37 C43 H43 117.9 . . ?
C38 C43 K2 77.38(10) 1_445 1_445 ?
C38 C43 C37 124.28(17) 1_445 . ?
C38 C43 H43 117.9 1_445 . ?
C45 C44 K2 80.76(9) . 1_445 ?
C45 C44 B2 122.95(14) . . ?
C50 C44 K2 71.88(9) . 1_445 ?
C50 C44 C45 116.51(14) . . ?
C50 C44 B2 120.32(14) . . ?
B2 C44 K2 121.05(9) . 1_445 ?
C44 C45 K2 74.47(9) . 1_445 ?
C44 C45 C46 122.41(14) . . ?
C46 C45 K2 123.04(10) . 1_445 ?
C47 C45 K2 75.77(9) . 1_445 ?
C47 C45 C44 120.07(15) . . ?
C47 C45 C46 117.47(15) . . ?
C45 C46 H46A 109.5 . . ?
C45 C46 H46B 109.5 . . ?
C45 C46 H46C 109.5 . . ?
H46A C46 H46B 109.5 . . ?
H46A C46 H46C 109.5 . . ?
H46B C46 H46C 109.5 . . ?
K2 C47 H47 116.6 1_445 . ?
C45 C47 K2 79.79(10) . 1_445 ?
C45 C47 H47 119.1 . . ?
C48 C47 K2 75.00(10) . 1_445 ?
C48 C47 C45 121.79(17) . . ?
C48 C47 H47 119.1 . . ?
K2 C48 H48 115.6 1_445 . ?
C47 C48 K2 80.40(11) . 1_445 ?
C47 C48 H48 120.5 . . ?
C47 C48 C49 118.94(16) . 1_445 ?
C49 C48 K2 74.17(10) 1_445 1_445 ?
C49 C48 H48 120.5 1_445 . ?
K2 C49 H49 113.3 . . ?
C48 C49 K2 80.62(11) 1_665 . ?
C48 C49 H49 120.2 1_665 . ?
C48 C49 C50 119.62(16) 1_665 1_665 ?
C50 C49 K2 76.43(10) 1_665 . ?
C50 C49 H49 120.2 1_665 . ?
K2 C50 H50 110.6 1_445 . ?
C44 C50 K2 82.72(9) . 1_445 ?
C44 C50 H50 118.5 . . ?
C49 C50 K2 77.91(10) 1_445 1_445 ?
C49 C50 C44 122.99(16) 1_445 . ?
C49 C50 H50 118.5 1_445 . ?
C14 C51 H51 120.3 . . ?
C14 C51 C52 119.44(16) . . ?
C52 C51 H51 120.3 . . ?
C11 C52 H52 118.5 . . ?
C51 C52 C11 122.98(16) . . ?
C51 C52 H52 118.5 . . ?
C12 C53 H53A 109.5 . . ?
C12 C53 H53B 109.5 . . ?
C12 C53 H53C 109.5 . . ?
H53A C53 H53B 109.5 . . ?
H53A C53 H53C 109.5 . . ?
H53B C53 H53C 109.5 . . ?
K1 C54 H54 60.7 . . ?
C8 C54 K1 82.26(10) . . ?
C8 C54 H54 119.5 . . ?
C55 C54 K1 128.06(12) . . ?
C55 C54 C8 121.01(16) . . ?
C55 C54 H54 119.5 . . ?
C54 C55 H55 120.5 . . ?
C54 C55 C56 119.08(16) . . ?
C56 C55 H55 120.5 . . ?
C55 C56 H56 120.0 . . ?
C55 C56 C57 120.10(16) . . ?
C57 C56 H56 120.0 . . ?
C9 C57 H57 118.9 . . ?
C56 C57 C9 122.23(16) . . ?
C56 C57 H57 118.9 . . ?
C59 C58 C61 116.27(14) . . ?
C59 C58 B4 123.58(14) . . ?
C61 C58 B4 120.02(14) . . ?
C58 C59 H59 118.3 . . ?
C60 C59 C58 123.33(16) . . ?
C60 C59 H59 118.3 . . ?
K2 C60 H60 114.1 . . ?
C59 C60 K2 89.24(10) . . ?
C59 C60 H60 120.3 . . ?
C63 C60 K2 66.54(10) . . ?
C63 C60 C59 119.42(16) . . ?
C63 C60 H60 120.3 . . ?
C58 C61 K2 92.28(9) . . ?
C58 C61 C64 121.30(14) . . ?
C62 C61 K2 67.15(9) . . ?
C62 C61 C58 120.18(15) . . ?
C62 C61 C64 118.52(14) . . ?
C64 C61 K2 110.60(9) . . ?
K2 C62 H62 103.2 . . ?
C61 C62 K2 88.29(9) . . ?
C61 C62 H62 119.2 . . ?
C63 C62 K2 78.89(10) . . ?
C63 C62 C61 121.64(15) . . ?
C63 C62 H62 119.2 . . ?
K2 C63 H63 104.7 . . ?
C60 C63 K2 89.67(10) . . ?
C60 C63 C62 119.08(15) . . ?
C60 C63 H63 120.5 . . ?
C62 C63 K2 75.47(9) . . ?
C62 C63 H63 120.5 . . ?
C61 C64 H64A 109.5 . . ?
C61 C64 H64B 109.5 . . ?
C61 C64 H64C 109.5 . . ?
H64A C64 H64B 109.5 . . ?
H64A C64 H64C 109.5 . . ?
H64B C64 H64C 109.5 . . ?
C66 C65 B3 121.08(14) . . ?
C71 C65 C66 116.34(15) . . ?
C71 C65 B3 122.58(15) . . ?
C65 C66 C67 122.13(15) . . ?
C68 C66 C65 119.87(16) . . ?
C68 C66 C67 118.00(16) . . ?
C66 C67 H67A 109.5 . . ?
C66 C67 H67B 109.5 . . ?
C66 C67 H67C 109.5 . . ?
H67A C67 H67B 109.5 . . ?
H67A C67 H67C 109.5 . . ?
H67B C67 H67C 109.5 . . ?
C66 C68 H68 119.2 . . ?
C69 C68 C66 121.69(18) . . ?
C69 C68 H68 119.2 . . ?
C68 C69 H69 120.1 . . ?
C68 C69 C70 119.70(17) . . ?
C70 C69 H69 120.1 . . ?
C69 C70 H70 120.6 . . ?
C69 C70 C71 118.86(18) . . ?
C71 C70 H70 120.6 . . ?
C65 C71 H71 118.3 . . ?
C70 C71 C65 123.36(17) . . ?
C70 C71 H71 118.3 . . ?
C10 B1 C11 123.15(13) . . ?
C10 B1 C37 114.26(13) . . ?
C10 B1 B2 52.58(9) . . ?
C11 B1 C37 112.10(13) . . ?
C11 B1 B2 125.45(12) . . ?
C37 B1 B2 116.86(12) . . ?
C10 B2 C44 116.54(13) . . ?
C10 B2 B1 52.49(9) . . ?
C33 B2 C10 118.39(13) . . ?
C33 B2 C44 112.14(12) . . ?
C33 B2 B1 127.04(12) . . ?
C44 B2 B1 117.02(12) . . ?
C5 B3 C25 115.10(13) . . ?
C5 B3 B4 52.39(9) . . ?
C25 B3 B4 116.00(12) . . ?
C65 B3 C5 119.26(13) . . ?
C65 B3 C25 114.49(13) . . ?
C65 B3 B4 125.09(12) . . ?
C5 B4 C7 115.43(13) . . ?
C5 B4 C58 118.89(13) . . ?
C5 B4 B3 52.80(9) . . ?
C7 B4 B3 115.95(12) . . ?
C58 B4 C7 113.72(13) . . ?
C58 B4 B3 126.11(12) . . ?
C75 O74 C73 113.2(2) . . ?
H72A C72 H72B 109.5 . . ?
H72A C72 H72C 109.5 . . ?
H72B C72 H72C 109.5 . . ?
C73 C72 H72A 109.5 . . ?
C73 C72 H72B 109.5 . . ?
C73 C72 H72C 109.5 . . ?
O74 C73 C72 107.7(2) . . ?
O74 C73 H73A 110.2 . . ?
O74 C73 H73B 110.2 . . ?
C72 C73 H73A 110.2 . . ?
C72 C73 H73B 110.2 . . ?
H73A C73 H73B 108.5 . . ?
O74 C75 H75A 107.4 . . ?
O74 C75 H75B 107.4 . . ?
O74 C75 C76 119.7(2) . . ?
H75A C75 H75B 106.9 . . ?
C76 C75 H75A 107.4 . . ?
C76 C75 H75B 107.4 . . ?
C75 C76 H76A 109.5 . . ?
C75 C76 H76B 109.5 . . ?
C75 C76 H76C 109.5 . . ?
H76A C76 H76B 109.5 . . ?
H76A C76 H76C 109.5 . . ?
H76B C76 H76C 109.5 . . ?
C75A O74A C73A 123.7(10) . . ?
H72D C72A H72E 109.5 . . ?
H72D C72A H72F 109.5 . . ?
H72E C72A H72F 109.5 . . ?
C73A C72A H72D 109.5 . . ?
C73A C72A H72E 109.5 . . ?
C73A C72A H72F 109.5 . . ?
O74A C73A C72A 110.6(11) . . ?
O74A C73A H73C 109.5 . . ?
O74A C73A H73D 109.5 . . ?
C72A C73A H73C 109.5 . . ?
C72A C73A H73D 109.5 . . ?
H73C C73A H73D 108.1 . . ?
O74A C75A H75C 111.7 . . ?
O74A C75A H75D 111.7 . . ?
O74A C75A C76A 100.5(11) . . ?
H75C C75A H75D 109.4 . . ?
C76A C75A H75C 111.7 . . ?
C76A C75A H75D 111.7 . . ?
C75A C76A H76D 109.5 . . ?
C75A C76A H76E 109.5 . . ?
C75A C76A H76F 109.5 . . ?
H76D C76A H76E 109.5 . . ?
H76D C76A H76F 109.5 . . ?
H76E C76A H76F 109.5 . . ?

loop_
_geom_bond_atom_site_label_1
_geom_bond_atom_site_label_2
_geom_bond_distance
_geom_bond_site_symmetry_2
_geom_bond_publ_flag
K1 C8 3.2133(16) . ?
K1 C18 3.1471(18) . ?
K1 C19 3.0881(18) . ?
K1 C20 3.1618(16) . ?
K1 C23 3.1910(17) . ?
K1 C26 3.2337(16) . ?
K1 C28 3.1464(17) . ?
K1 C29 3.1459(17) . ?
K1 C30 3.0282(16) . ?
K1 C31 3.1983(16) . ?
K1 C36 3.2094(17) . ?
K1 C54 3.0880(17) . ?
K2 C15 3.0829(17) . ?
K2 C16 3.1090(16) . ?
K2 C38 3.2332(18) . ?
K2 C39 3.1857(18) . ?
K2 C40 3.1714(18) . ?
K2 C41 3.2103(16) 1_665 ?
K2 C43 3.2416(17) 1_665 ?
K2 C48 3.2174(18) 1_665 ?
K2 C49 3.1373(18) . ?
K2 C50 3.1190(16) 1_665 ?
K2 C62 3.1052(16) . ?
K2 C63 3.1477(17) . ?
C1 H1 0.9500 . ?
C1 C2 1.389(3) . ?
C1 C15 1.384(3) . ?
C2 H2 0.9500 . ?
C2 C3 1.386(2) . ?
C3 H3 0.9500 . ?
C3 C4 1.401(2) . ?
C4 C5 1.483(2) . ?
C4 C16 1.406(2) . ?
C5 H5 1.0000 . ?
C5 B3 1.624(2) . ?
C5 B4 1.615(2) . ?
C7 C20 1.403(2) . ?
C7 C21 1.417(2) . ?
C7 B4 1.633(2) . ?
C8 H8 0.9500 . ?
C8 C9 1.406(2) . ?
C8 C54 1.397(2) . ?
C9 C10 1.483(2) . ?
C9 C57 1.405(2) . ?
C10 H10 1.0000 . ?
C10 B1 1.618(2) . ?
C10 B2 1.620(2) . ?
C11 C12 1.414(2) . ?
C11 C52 1.404(2) . ?
C11 B1 1.618(2) . ?
C12 C13 1.401(2) . ?
C12 C53 1.507(2) . ?
C13 H13 0.9500 . ?
C13 C14 1.381(3) . ?
C14 H14 0.9500 . ?
C14 C51 1.382(3) . ?
C15 H15 0.9500 . ?
C15 C16 1.395(2) . ?
C16 H16 0.9500 . ?
C17 H17 0.9500 . ?
C17 C18 1.378(3) . ?
C17 C21 1.405(3) . ?
C18 H18 0.9500 . ?
C18 C19 1.384(3) . ?
C19 H19 0.9500 . ?
C19 C20 1.399(2) . ?
C20 H20 0.9500 . ?
C21 C22 1.506(3) . ?
C22 H22A 0.9800 . ?
C22 H22B 0.9800 . ?
C22 H22C 0.9800 . ?
C23 H23 0.9500 . ?
C23 C24 1.395(2) . ?
C23 C29 1.387(3) . ?
C24 H24 0.9500 . ?
C24 C25 1.406(2) . ?
C25 C26 1.422(2) . ?
C25 B3 1.627(2) . ?
C26 C27 1.505(2) . ?
C26 C28 1.402(2) . ?
C27 H27A 0.9800 . ?
C27 H27B 0.9800 . ?
C27 H27C 0.9800 . ?
C28 H28 0.9500 . ?
C28 C29 1.385(3) . ?
C29 H29 0.9500 . ?
C30 H30 0.9500 . ?
C30 C31 1.385(3) . ?
C30 C36 1.391(3) . ?
C31 H31 0.9500 . ?
C31 C32 1.394(2) . ?
C32 H32 0.9500 . ?
C32 C33 1.395(2) . ?
C33 C34 1.422(2) . ?
C33 B2 1.619(2) . ?
C34 C35 1.504(2) . ?
C34 C36 1.396(2) . ?
C35 H35A 0.9800 . ?
C35 H35B 0.9800 . ?
C35 H35C 0.9800 . ?
C36 H36 0.9500 . ?
C37 C41 1.417(2) . ?
C37 C43 1.413(2) . ?
C37 B1 1.637(2) . ?
C38 H38 0.9500 . ?
C38 C39 1.371(3) . ?
C38 C43 1.377(2) 1_665 ?
C39 H39 0.9500 . ?
C39 C40 1.376(3) . ?
C40 H40 0.9500 . ?
C40 C41 1.426(3) 1_665 ?
C41 C42 1.487(2) . ?
C42 H42A 0.9800 . ?
C42 H42B 0.9800 . ?
C42 H42C 0.9800 . ?
C43 H43 0.9500 . ?
C44 C45 1.416(2) . ?
C44 C50 1.407(2) . ?
C44 B2 1.627(2) . ?
C45 C46 1.509(2) . ?
C45 C47 1.402(2) . ?
C46 H46A 0.9800 . ?
C46 H46B 0.9800 . ?
C46 H46C 0.9800 . ?
C47 H47 0.9500 . ?
C47 C48 1.387(3) . ?
C48 H48 0.9500 . ?
C48 C49 1.389(3) 1_445 ?
C49 H49 0.9500 . ?
C49 C50 1.390(2) 1_665 ?
C50 H50 0.9500 . ?
C51 H51 0.9500 . ?
C51 C52 1.393(2) . ?
C52 H52 0.9500 . ?
C53 H53A 0.9800 . ?
C53 H53B 0.9800 . ?
C53 H53C 0.9800 . ?
C54 H54 0.9500 . ?
C54 C55 1.383(3) . ?
C55 H55 0.9500 . ?
C55 C56 1.385(3) . ?
C56 H56 0.9500 . ?
C56 C57 1.390(2) . ?
C57 H57 0.9500 . ?
C58 C59 1.402(2) . ?
C58 C61 1.417(2) . ?
C58 B4 1.616(2) . ?
C59 H59 0.9500 . ?
C59 C60 1.391(2) . ?
C60 H60 0.9500 . ?
C60 C63 1.384(3) . ?
C61 C62 1.400(2) . ?
C61 C64 1.503(2) . ?
C62 H62 0.9500 . ?
C62 C63 1.389(2) . ?
C63 H63 0.9500 . ?
C64 H64A 0.9800 . ?
C64 H64B 0.9800 . ?
C64 H64C 0.9800 . ?
C65 C66 1.419(2) . ?
C65 C71 1.401(2) . ?
C65 B3 1.616(2) . ?
C66 C67 1.511(2) . ?
C66 C68 1.397(2) . ?
C67 H67A 0.9800 . ?
C67 H67B 0.9800 . ?
C67 H67C 0.9800 . ?
C68 H68 0.9500 . ?
C68 C69 1.380(3) . ?
C69 H69 0.9500 . ?
C69 C70 1.382(3) . ?
C70 H70 0.9500 . ?
C70 C71 1.392(2) . ?
C71 H71 0.9500 . ?
B1 B2 1.969(2) . ?
B3 B4 1.968(2) . ?
O74 C73 1.405(3) . ?
O74 C75 1.397(4) . ?
C72 H72A 0.9800 . ?
C72 H72B 0.9800 . ?
C72 H72C 0.9800 . ?
C72 C73 1.516(4) . ?
C73 H73A 0.9900 . ?
C73 H73B 0.9900 . ?
C75 H75A 0.9900 . ?
C75 H75B 0.9900 . ?
C75 C76 1.444(4) . ?
C76 H76A 0.9800 . ?
C76 H76B 0.9800 . ?
C76 H76C 0.9800 . ?
O74A C73A 1.396(13) . ?
O74A C75A 1.324(11) . ?
C72A H72D 0.9800 . ?
C72A H72E 0.9800 . ?
C72A H72F 0.9800 . ?
C72A C73A 1.487(15) . ?
C73A H73C 0.9900 . ?
C73A H73D 0.9900 . ?
C75A H75C 0.9900 . ?
C75A H75D 0.9900 . ?
C75A C76A 1.353(14) . ?
C76A H76D 0.9800 . ?
C76A H76E 0.9800 . ?
C76A H76F 0.9800 . ?

loop_
_geom_torsion_atom_site_label_1
_geom_torsion_atom_site_label_2
_geom_torsion_atom_site_label_3
_geom_torsion_atom_site_label_4
_geom_torsion
_geom_torsion_site_symmetry_1
_geom_torsion_site_symmetry_2
_geom_torsion_site_symmetry_3
_geom_torsion_site_symmetry_4
_geom_torsion_publ_flag
K1 C7 C20 C19 66.97(15) . . . . ?
K1 C7 C21 C17 -61.58(14) . . . . ?
K1 C7 C21 C22 120.44(15) . . . . ?
K1 C7 B4 C5 59.95(16) . . . . ?
K1 C7 B4 C58 -157.56(10) . . . . ?
K1 C7 B4 B3 0.82(17) . . . . ?
K1 C8 C9 C10 86.20(19) . . . . ?
K1 C8 C9 C57 -94.70(17) . . . . ?
K1 C8 C54 C55 130.11(17) . . . . ?
K1 C17 C18 C19 -67.88(16) . . . . ?
K1 C17 C21 C7 63.06(14) . . . . ?
K1 C17 C21 C22 -118.88(14) . . . . ?
K1 C18 C19 C20 -72.33(15) . . . . ?
K1 C19 C20 C7 -72.28(15) . . . . ?
K1 C23 C24 C25 66.80(15) . . . . ?
K1 C23 C29 C28 -68.64(15) . . . . ?
K1 C24 C25 C26 64.12(12) . . . . ?
K1 C24 C25 B3 -120.84(13) . . . . ?
K1 C25 C26 C27 -116.87(15) . . . . ?
K1 C25 C26 C28 64.94(14) . . . . ?
K1 C25 B3 C5 -60.35(16) . . . . ?
K1 C25 B3 C65 155.90(10) . . . . ?
K1 C25 B3 B4 -1.77(17) . . . . ?
K1 C26 C28 C29 68.72(15) . . . . ?
K1 C28 C29 C23 69.67(15) . . . . ?
K1 C30 C31 C32 81.27(14) . . . . ?
K1 C30 C36 C34 -82.60(15) . . . . ?
K1 C31 C32 C33 70.04(15) . . . . ?
K1 C54 C55 C56 107.38(17) . . . . ?
K2 C15 C16 C4 123.07(15) . . . . ?
K2 C37 C41 C40 -66.25(14) 1_445 . . 1_445 ?
K2 C37 C41 C42 115.43(16) 1_445 . . . ?
K2 C37 C43 C38 65.38(16) 1_445 . . 1_445 ?
K2 C37 B1 C10 58.93(15) 1_445 . . . ?
K2 C37 B1 C11 -154.94(10) 1_445 . . . ?
K2 C37 B1 B2 0.18(16) 1_445 . . . ?
K2 C38 C39 C40 68.41(16) . . . . ?
K2 C39 C40 C41 68.49(15) . . . 1_665 ?
K2 C44 C45 C46 -119.59(15) 1_445 . . . ?
K2 C44 C45 C47 62.90(14) 1_445 . . . ?
K2 C44 C50 C49 -70.45(15) 1_445 . . 1_445 ?
K2 C44 B2 C10 -55.29(16) 1_445 . . . ?
K2 C44 B2 C33 163.74(9) 1_445 . . . ?
K2 C44 B2 B1 4.09(16) 1_445 . . . ?
K2 C45 C47 C48 65.10(16) 1_445 . . . ?
K2 C47 C48 C49 65.81(15) 1_445 . . 1_445 ?
K2 C60 C63 C62 73.12(14) . . . . ?
K2 C61 C62 C63 -75.83(15) . . . . ?
K2 C62 C63 C60 -81.32(15) . . . . ?
C1 C2 C3 C4 -0.1(3) . . . . ?
C1 C15 C16 K2 -120.63(17) . . . . ?
C1 C15 C16 C4 2.4(3) . . . . ?
C2 C1 C15 K2 -95.59(18) . . . . ?
C2 C1 C15 C16 -0.1(3) . . . . ?
C2 C3 C4 C5 -174.07(16) . . . . ?
C2 C3 C4 C16 2.3(2) . . . . ?
C3 C4 C5 B3 135.83(16) . . . . ?
C3 C4 C5 B4 -130.29(16) . . . . ?
C3 C4 C16 K2 91.09(16) . . . . ?
C3 C4 C16 C15 -3.4(2) . . . . ?
C4 C5 B3 C25 -134.00(15) . . . . ?
C4 C5 B3 C65 7.9(2) . . . . ?
C4 C5 B3 B4 121.51(16) . . . . ?
C4 C5 B4 C7 135.71(15) . . . . ?
C4 C5 B4 C58 -4.7(2) . . . . ?
C4 C5 B4 B3 -119.97(17) . . . . ?
C5 C4 C16 K2 -92.80(17) . . . . ?
C5 C4 C16 C15 172.71(15) . . . . ?
C8 C9 C10 B1 36.4(2) . . . . ?
C8 C9 C10 B2 -56.9(2) . . . . ?
C8 C9 C57 C56 0.8(2) . . . . ?
C8 C54 C55 C56 1.7(3) . . . . ?
C9 C8 C54 K1 -132.00(15) . . . . ?
C9 C8 C54 C55 -1.9(3) . . . . ?
C9 C10 B1 C11 -6.6(2) . . . . ?
C9 C10 B1 C37 135.30(15) . . . . ?
C9 C10 B1 B2 -118.50(17) . . . . ?
C9 C10 B2 C33 5.3(2) . . . . ?
C9 C10 B2 C44 -133.21(15) . . . . ?
C9 C10 B2 B1 121.91(16) . . . . ?
C10 C9 C57 C56 179.91(15) . . . . ?
C11 C12 C13 C14 -1.1(2) . . . . ?
C12 C11 C52 C51 0.7(2) . . . . ?
C12 C11 B1 C10 65.3(2) . . . . ?
C12 C11 B1 C37 -77.37(18) . . . . ?
C12 C11 B1 B2 130.07(15) . . . . ?
C12 C13 C14 C51 0.5(3) . . . . ?
C13 C14 C51 C52 0.7(3) . . . . ?
C14 C51 C52 C11 -1.3(3) . . . . ?
C15 C1 C2 C3 -1.0(3) . . . . ?
C16 C4 C5 B3 -40.2(2) . . . . ?
C16 C4 C5 B4 53.7(2) . . . . ?
C17 C18 C19 K1 72.11(16) . . . . ?
C17 C18 C19 C20 -0.2(3) . . . . ?
C18 C17 C21 K1 -63.88(16) . . . . ?
C18 C17 C21 C7 -0.8(3) . . . . ?
C18 C17 C21 C22 177.24(17) . . . . ?
C18 C19 C20 K1 72.08(15) . . . . ?
C18 C19 C20 C7 -0.2(3) . . . . ?
C20 C7 C21 K1 61.96(12) . . . . ?
C20 C7 C21 C17 0.4(2) . . . . ?
C20 C7 C21 C22 -177.60(15) . . . . ?
C20 C7 B4 C5 -25.5(2) . . . . ?
C20 C7 B4 C58 116.94(16) . . . . ?
C20 C7 B4 B3 -84.67(17) . . . . ?
C21 C7 C20 K1 -66.85(13) . . . . ?
C21 C7 C20 C19 0.1(2) . . . . ?
C21 C7 B4 C5 158.93(14) . . . . ?
C21 C7 B4 C58 -58.6(2) . . . . ?
C21 C7 B4 B3 99.80(17) . . . . ?
C21 C17 C18 K1 68.61(16) . . . . ?
C21 C17 C18 C19 0.7(3) . . . . ?
C23 C24 C25 K1 -64.41(15) . . . . ?
C23 C24 C25 C26 -0.3(2) . . . . ?
C23 C24 C25 B3 174.75(15) . . . . ?
C24 C23 C29 K1 69.55(14) . . . . ?
C24 C23 C29 C28 0.9(2) . . . . ?
C24 C25 C26 K1 -64.63(13) . . . . ?
C24 C25 C26 C27 178.50(15) . . . . ?
C24 C25 C26 C28 0.3(2) . . . . ?
C24 C25 B3 C5 31.1(2) . . . . ?
C24 C25 B3 C65 -112.67(16) . . . . ?
C24 C25 B3 B4 89.66(17) . . . . ?
C25 C26 C28 K1 -68.44(14) . . . . ?
C25 C26 C28 C29 0.3(2) . . . . ?
C26 C25 B3 C5 -154.31(14) . . . . ?
C26 C25 B3 C65 61.9(2) . . . . ?
C26 C25 B3 B4 -95.73(17) . . . . ?
C26 C28 C29 K1 -70.57(15) . . . . ?
C26 C28 C29 C23 -0.9(3) . . . . ?
C27 C26 C28 K1 113.29(14) . . . . ?
C27 C26 C28 C29 -177.99(16) . . . . ?
C29 C23 C24 K1 -67.12(14) . . . . ?
C29 C23 C24 C25 -0.3(2) . . . . ?
C30 C31 C32 C33 1.3(2) . . . . ?
C31 C30 C36 K1 80.20(14) . . . . ?
C31 C30 C36 C34 -2.4(2) . . . . ?
C31 C32 C33 C34 -1.8(2) . . . . ?
C31 C32 C33 B2 174.18(14) . . . . ?
C32 C33 C34 C35 177.48(14) . . . . ?
C32 C33 C34 C36 0.2(2) . . . . ?
C32 C33 B2 C10 111.85(17) . . . . ?
C32 C33 B2 C44 -107.96(16) . . . . ?
C32 C33 B2 B1 49.2(2) . . . . ?
C33 C34 C36 K1 -67.22(14) . . . . ?
C33 C34 C36 C30 1.9(2) . . . . ?
C34 C33 B2 C10 -72.25(18) . . . . ?
C34 C33 B2 C44 67.94(18) . . . . ?
C34 C33 B2 B1 -134.91(15) . . . . ?
C35 C34 C36 K1 115.42(13) . . . . ?
C35 C34 C36 C30 -175.49(15) . . . . ?
C36 C30 C31 K1 -80.43(14) . . . . ?
C36 C30 C31 C32 0.8(2) . . . . ?
C38 C39 C40 K2 -69.88(16) . . . . ?
C38 C39 C40 C41 -1.4(3) . . . 1_665 ?
C41 C37 C43 K2 -67.00(12) . . . 1_445 ?
C41 C37 C43 C38 -1.6(2) . . . 1_445 ?
C41 C37 B1 C10 152.87(15) . . . . ?
C41 C37 B1 C11 -61.0(2) . . . . ?
C41 C37 B1 B2 94.12(18) . . . . ?
C43 C37 C41 K2 67.78(13) . . . 1_445 ?
C43 C37 C41 C40 1.5(2) . . . 1_445 ?
C43 C37 C41 C42 -176.80(15) . . . . ?
C43 C37 B1 C10 -33.1(2) . . . . ?
C43 C37 B1 C11 113.02(16) . . . . ?
C43 C37 B1 B2 -91.86(17) . . . . ?
C43 C38 C39 K2 -67.06(16) 1_665 . . . ?
C43 C38 C39 C40 1.4(3) 1_665 . . . ?
C44 C45 C47 K2 -62.23(14) . . . 1_445 ?
C44 C45 C47 C48 2.9(3) . . . . ?
C45 C44 C50 K2 69.39(13) . . . 1_445 ?
C45 C44 C50 C49 -1.1(2) . . . 1_445 ?
C45 C44 B2 C10 -154.88(14) . . . . ?
C45 C44 B2 C33 64.14(19) . . . . ?
C45 C44 B2 B1 -95.51(17) . . . . ?
C45 C47 C48 K2 -67.54(16) . . . 1_445 ?
C45 C47 C48 C49 -1.7(3) . . . 1_445 ?
C46 C45 C47 K2 120.14(14) . . . 1_445 ?
C46 C45 C47 C48 -174.77(16) . . . . ?
C50 C44 C45 K2 -64.33(12) . . . 1_445 ?
C50 C44 C45 C46 176.08(15) . . . . ?
C50 C44 C45 C47 -1.4(2) . . . . ?
C50 C44 B2 C10 30.8(2) . . . . ?
C50 C44 B2 C33 -110.19(16) . . . . ?
C50 C44 B2 B1 90.17(17) . . . . ?
C52 C11 C12 C13 0.5(2) . . . . ?
C52 C11 C12 C53 -178.14(15) . . . . ?
C52 C11 B1 C10 -120.58(16) . . . . ?
C52 C11 B1 C37 96.78(17) . . . . ?
C52 C11 B1 B2 -55.8(2) . . . . ?
C53 C12 C13 C14 177.59(16) . . . . ?
C54 C8 C9 C10 -178.44(15) . . . . ?
C54 C8 C9 C57 0.7(2) . . . . ?
C54 C55 C56 C57 -0.2(3) . . . . ?
C55 C56 C57 C9 -1.0(3) . . . . ?
C57 C9 C10 B1 -142.63(15) . . . . ?
C57 C9 C10 B2 124.02(16) . . . . ?
C58 C59 C60 K2 -61.05(16) . . . . ?
C58 C59 C60 C63 1.3(3) . . . . ?
C58 C61 C62 K2 78.75(14) . . . . ?
C58 C61 C62 C63 2.9(2) . . . . ?
C59 C58 C61 K2 61.49(13) . . . . ?
C59 C58 C61 C62 -3.3(2) . . . . ?
C59 C58 C61 C64 177.36(14) . . . . ?
C59 C58 B4 C5 -106.56(18) . . . . ?
C59 C58 B4 C7 112.35(17) . . . . ?
C59 C58 B4 B3 -43.4(2) . . . . ?
C59 C60 C63 K2 -74.85(16) . . . . ?
C59 C60 C63 C62 -1.7(3) . . . . ?
C61 C58 C59 C60 1.2(2) . . . . ?
C61 C58 B4 C5 77.74(19) . . . . ?
C61 C58 B4 C7 -63.35(19) . . . . ?
C61 C58 B4 B3 140.86(15) . . . . ?
C61 C62 C63 K2 80.99(14) . . . . ?
C61 C62 C63 C60 -0.3(2) . . . . ?
C64 C61 C62 K2 -101.87(13) . . . . ?
C64 C61 C62 C63 -177.69(15) . . . . ?
C65 C66 C68 C69 1.7(3) . . . . ?
C66 C65 C71 C70 3.2(2) . . . . ?
C66 C65 B3 C5 -62.3(2) . . . . ?
C66 C65 B3 C25 79.84(19) . . . . ?
C66 C65 B3 B4 -124.82(16) . . . . ?
C66 C68 C69 C70 2.3(3) . . . . ?
C67 C66 C68 C69 -178.20(18) . . . . ?
C68 C69 C70 C71 -3.4(3) . . . . ?
C69 C70 C71 C65 0.6(3) . . . . ?
C71 C65 C66 C67 175.64(15) . . . . ?
C71 C65 C66 C68 -4.2(2) . . . . ?
C71 C65 B3 C5 117.08(17) . . . . ?
C71 C65 B3 C25 -100.78(17) . . . . ?
C71 C65 B3 B4 54.6(2) . . . . ?
B1 C10 B2 C33 -116.64(14) . . . . ?
B1 C10 B2 C44 104.88(14) . . . . ?
B1 C11 C12 C13 174.96(14) . . . . ?
B1 C11 C12 C53 -3.7(2) . . . . ?
B1 C11 C52 C51 -173.73(15) . . . . ?
B1 C37 C41 K2 -117.99(14) . . . 1_445 ?
B1 C37 C41 C40 175.76(14) . . . 1_445 ?
B1 C37 C41 C42 -2.6(2) . . . . ?
B1 C37 C43 K2 118.41(13) . . . 1_445 ?
B1 C37 C43 C38 -176.21(16) . . . 1_445 ?
B2 C10 B1 C11 111.87(15) . . . . ?
B2 C10 B1 C37 -106.20(14) . . . . ?
B2 C33 C34 C35 1.3(2) . . . . ?
B2 C33 C34 C36 -175.96(14) . . . . ?
B2 C44 C45 K2 121.15(14) . . . 1_445 ?
B2 C44 C45 C46 1.6(2) . . . . ?
B2 C44 C45 C47 -175.96(15) . . . . ?
B2 C44 C50 K2 -115.94(13) . . . 1_445 ?
B2 C44 C50 C49 173.62(15) . . . 1_445 ?
B3 C5 B4 C7 -104.32(14) . . . . ?
B3 C5 B4 C58 115.23(15) . . . . ?
B3 C25 C26 K1 120.62(14) . . . . ?
B3 C25 C26 C27 3.8(2) . . . . ?
B3 C25 C26 C28 -174.44(15) . . . . ?
B3 C65 C66 C67 -4.9(2) . . . . ?
B3 C65 C66 C68 175.19(15) . . . . ?
B3 C65 C71 C70 -176.24(16) . . . . ?
B4 C5 B3 C25 104.49(14) . . . . ?
B4 C5 B3 C65 -113.60(15) . . . . ?
B4 C7 C20 K1 117.33(13) . . . . ?
B4 C7 C20 C19 -175.70(15) . . . . ?
B4 C7 C21 K1 -122.34(14) . . . . ?
B4 C7 C21 C17 176.08(14) . . . . ?
B4 C7 C21 C22 -1.9(2) . . . . ?
B4 C58 C59 C60 -174.60(15) . . . . ?
B4 C58 C61 K2 -122.50(12) . . . . ?
B4 C58 C61 C62 172.74(14) . . . . ?
B4 C58 C61 C64 -6.6(2) . . . . ?
C73 O74 C75 C76 77.6(4) . . . . ?
C75 O74 C73 C72 174.7(2) . . . . ?
C73A O74A C75A C76A -66.3(16) . . . . ?
C75A O74A C73A C72A -150.6(12) . . . . ?
